data_9015129
loop_
_publ_author_name
'Azarova, Y. V.'
'Shlyukova, Z. V.'
'Zolotarev, A. A.'
'Organova, N. I.'

_publ_section_title
;
 Burovaite-Ca, (Na,K)4Ca2(Ti,Nb)8[Si4O12]4(OH,O)8*12H2O, a new labuntsovite-group
 mineral species and its place in low-temperature mineral formation in pegmatites
 of the Khibiny Pluton, Kola Peninsula, Russia
;
_journal_name_full 'Geology of Ore Deposits'
_journal_page_first 774
_journal_page_last 783
_journal_paper_doi 10.1134/S1075701509080108
_journal_volume 51
_journal_year 2009
_chemical_compound_source 'Khibiny Pluton, Kola Peninsula, Russia'
_chemical_formula_sum 'Ba0.02 Ca0.88 H12.88 K1.34 Na1.64 Nb1.12 O34.44 Si8 Sr0.04 Ti2.88'
_chemical_name_mineral Burovaite-Ca
_space_group_IT_number 12
_symmetry_space_group_name_Hall '-C 2y'
_symmetry_space_group_name_H-M 'C 1 2/m 1'
_cell_angle_alpha 90
_cell_angle_beta 117.37
_cell_angle_gamma 90
_cell_formula_units_Z 2
_cell_length_a 14.529
_cell_length_b 14.203
_cell_length_c 7.899
_cell_volume 1447.533
_database_code_amcsd 0018314
_exptl_crystal_density_diffrn 2.667
_cod_original_formula_sum 'Si8 (Ti2.88 Nb1.12) O34.44 Ca.88 K1.34 Ba.02 Na1.64 Sr.04 H12.88'
_cod_database_code 9015129

loop_
_space_group_symop_operation_xyz
x,y,z
1/2+x,1/2+y,z
x,-y,z
1/2+x,1/2-y,z
-x,y,-z
1/2-x,1/2+y,-z
-x,-y,-z
1/2-x,1/2-y,-z

loop_
_atom_site_label
_atom_site_fract_x
_atom_site_fract_y
_atom_site_fract_z
_atom_site_occupancy
_atom_site_U_iso_or_equiv
_atom_site_type_symbol
_atom_site_attached_hydrogens
Si1 0.31420 0.11047 0.23900 1.00000 0.01600 Si 0
Si2 0.20140 0.11085 0.79370 1.00000 0.01690 Si 0
TiM1 0.25000 0.25000 0.50000 0.67000 0.02690 Ti 0
NbM1 0.25000 0.25000 0.50000 0.33000 0.02690 Nb 0
TiM2 0.00000 0.23715 0.50000 0.77000 0.02330 Ti 0
NbM2 0.00000 0.23715 0.50000 0.23000 0.02330 Nb 0
O1 0.08090 0.13600 0.67920 1.00000 0.02100 O 0
O2 0.27050 0.17020 0.71910 1.00000 0.02730 O 0
O3 0.25300 0.13720 0.36680 1.00000 0.02470 O 0
O4 0.34340 0.00000 0.26280 1.00000 0.02800 O 0
O5 0.21850 0.00000 0.77000 1.00000 0.03300 O 0
O6 0.41990 0.16790 0.31030 1.00000 0.02380 O 0
O7 0.24000 0.13270 0.01860 1.00000 0.03260 O 0
O8 0.10090 0.23750 0.39570 1.00000 0.01960 O 0
CaD1 0.00000 0.00000 0.50000 0.64000 0.01990 Ca 0
WatC1 0.10260 0.00000 0.33280 0.64000 0.06400 O 2
KC1 0.10260 0.00000 0.33280 0.19000 0.06400 K 0
BaC1 0.10260 0.00000 0.33280 0.01000 0.06400 Ba 0
NaA1 0.08260 0.23920 -0.01230 0.41000 0.02170 Na 0
CaA1 0.08260 0.23920 -0.01230 0.06000 0.02170 Ca 0
SrA1 0.08260 0.23920 -0.01230 0.01000 0.02170 Sr 0
KB1 0.41880 0.00000 0.70350 0.48000 0.11500 K 0
Wat2 0.00000 0.38790 0.00000 1.00000 0.20300 O 2
Wat3 0.02630 0.37320 0.11700 0.79000 0.17900 O 2

loop_
_cod_changelog_entry_id
_cod_changelog_entry_author
_cod_changelog_entry_date
_cod_changelog_entry_text
1
;cod-tools version 3.8.0
Id: cif_guess_AMCSD_atom_types 9581 2023-05-17 12:35:41Z saulius
;
2023-05-18T11:42:53+03:00
;Derived atom types and hydrogen counts
from atom names that follow the AMCSD naming convention
(Wat == water, O-H == hydroxyl).
;

loop_
_cod_related_entry_id
_cod_related_entry_database
_cod_related_entry_code
1 AMCSD 0018314
